data_1573709
_journal_paper_doi 10.1039/D4SC08530B
_chemical_absolute_configuration ad
_chemical_formula_moiety 'C14 H14 N4 O S'
_chemical_formula_sum 'C14 H14 N4 O S'
_chemical_formula_weight 286.35
_space_group_crystal_system orthorhombic
_space_group_IT_number 19
_space_group_name_Hall 'P 2ac 2ab'
_space_group_name_H-M_alt 'P 21 21 21'
_atom_sites_solution_hydrogens mixed
_atom_sites_solution_primary direct
_audit_creation_method
;FinalCif V137 by Daniel Kratzert, Freiburg 2024, 
https://dkratzert.de/finalcif.html
;
_audit_update_record
;
2024-05-24 deposited with the CCDC.	2025-01-09 downloaded from the CCDC.
;
_cell_angle_alpha 90
_cell_angle_beta 90
_cell_angle_gamma 90
_cell_formula_units_Z 4
_cell_length_a 6.643(6)
_cell_length_b 7.435(7)
_cell_length_c 28.49(3)
_cell_measurement_reflns_used 8722
_cell_measurement_temperature 100(2)
_cell_measurement_theta_max 31.488
_cell_measurement_theta_min 2.8315
_cell_volume 1407(2)
_computing_cell_refinement 'SAINT V8.40B'
_computing_data_collection 'Bruker BIS 2018.9.0.3/05-Dec-2018 and APEX5_2023.9-2'
_computing_data_reduction 'SAINT V8.40B'
_computing_structure_refinement 'SHELXL-2019/2 (Sheldrick, 2019)'
_computing_structure_solution 'SHELXT 2018/2 (Sheldrick, 2018)'
_diffrn_ambient_environment N~2~
_diffrn_ambient_temperature 100(2)
_diffrn_detector CCD
_diffrn_detector_area_resol_mean 8.3
_diffrn_detector_type 'Bruker APEXII'
_diffrn_measured_fraction_theta_full 1.000
_diffrn_measured_fraction_theta_max 0.999
_diffrn_measurement_device 'three-circle diffractometer'
_diffrn_measurement_device_type 'Bruker APEX2 QUAZAR'
_diffrn_measurement_method '\w and \f scans'
_diffrn_measurement_specimen_support 'MiTeGen micromount'
_diffrn_radiation_monochromator 'mirror optics'
_diffrn_radiation_probe x-ray
_diffrn_radiation_type MoK\a
_diffrn_radiation_wavelength 0.71073
_diffrn_reflns_av_R_equivalents 0.0418
_diffrn_reflns_av_unetI/netI 0.0275
_diffrn_reflns_Laue_measured_fraction_full 1.000
_diffrn_reflns_Laue_measured_fraction_max 0.999
_diffrn_reflns_limit_h_max 9
_diffrn_reflns_limit_h_min -9
_diffrn_reflns_limit_k_max 10
_diffrn_reflns_limit_k_min -10
_diffrn_reflns_limit_l_max 41
_diffrn_reflns_limit_l_min -41
_diffrn_reflns_number 30967
_diffrn_reflns_point_group_measured_fraction_full 1.000
_diffrn_reflns_point_group_measured_fraction_max 0.999
_diffrn_reflns_theta_full 25.242
_diffrn_reflns_theta_max 31.578
_diffrn_reflns_theta_min 1.429
_diffrn_source 'microfocus sealed X-ray tube'
_diffrn_source_current 0.6
_diffrn_source_type 'Incoatec I\ms'
_diffrn_source_voltage 50.0
_exptl_absorpt_coefficient_mu 0.231
_exptl_absorpt_correction_T_max 0.7462
_exptl_absorpt_correction_T_min 0.6794
_exptl_absorpt_correction_type multi-scan
_exptl_absorpt_process_details
;SADABS-2016/2 - Bruker AXS area detector scaling and absorption correction: 
Krause, L., Herbst-Irmer, R., Sheldrick G.M. & Stalke D., J. Appl. Cryst. 48 
(2015) 3-10
;
_exptl_crystal_colour yellow
_exptl_crystal_density_diffrn 1.352
_exptl_crystal_description block
_exptl_crystal_F_000 600
_exptl_crystal_recrystallization_method
'Crystals were obtained at room temperature from ethanol by slow solvent evaporation.'
_exptl_crystal_size_max 0.953
_exptl_crystal_size_mid 0.338
_exptl_crystal_size_min 0.297
_refine_diff_density_max 0.324
_refine_diff_density_min -0.197
_refine_diff_density_rms 0.046
_refine_ls_abs_structure_details
;
 Flack x determined using 1815 quotients [(I+)-(I-)]/[(I+)+(I-)]
 (Parsons, Flack and Wagner, Acta Cryst. B69 (2013) 249-259).
;
_refine_ls_abs_structure_Flack 0.01(2)
_refine_ls_extinction_method none
_refine_ls_goodness_of_fit_ref 1.057
_refine_ls_hydrogen_treatment mixed
_refine_ls_matrix_type full
_refine_ls_number_parameters 188
_refine_ls_number_reflns 4712
_refine_ls_number_restraints 6
_refine_ls_restrained_S_all 1.059
_refine_ls_R_factor_all 0.0342
_refine_ls_R_factor_gt 0.0324
_refine_ls_shift/su_max 0.000
_refine_ls_shift/su_mean 0.000
_refine_ls_structure_factor_coef Fsqd
_refine_ls_weighting_details 'w=1/[\s^2^(Fo^2^)+(0.0387P)^2^+0.2952P] where P=(Fo^2^+2Fc^2^)/3'
_refine_ls_weighting_scheme calc
_refine_ls_wR_factor_gt 0.0787
_refine_ls_wR_factor_ref 0.0797
_reflns_Friedel_coverage 0.730
_reflns_Friedel_fraction_full 1.000
_reflns_Friedel_fraction_max 0.998
_reflns_number_gt 4508
_reflns_number_total 4712
_reflns_threshold_expression 'I > 2\s(I)'
_cod_data_source_file d4sc08530b2.cif
_cod_data_source_block Eisenreich_TSC_22_a
_cod_database_code 1573709
_shelx_shelxl_version_number 2019/3
_shelx_space_group_comment
;
The symmetry employed for this shelxl refinement is uniquely defined
by the following loop, which should always be used as a source of
symmetry information in preference to the above space-group names.
They are only intended as comments.
;
_shelx_estimated_absorpt_t_min 0.789
_shelx_estimated_absorpt_t_max 0.935
_olex2_diffrn_ambient_temperature_device 'Oxford Cryostream 800'

loop_
_space_group_symop_operation_xyz
'x, y, z'
'-x+1/2, -y, z+1/2'
'-x, y+1/2, -z+1/2'
'x+1/2, -y+1/2, -z'

loop_
_atom_site_label
_atom_site_type_symbol
_atom_site_fract_x
_atom_site_fract_y
_atom_site_fract_z
_atom_site_U_iso_or_equiv
_atom_site_adp_type
_atom_site_occupancy
_atom_site_site_symmetry_order
_atom_site_calc_flag
_atom_site_refinement_flags_posn
_atom_site_refinement_flags_adp
_atom_site_refinement_flags_occupancy
_atom_site_disorder_assembly
_atom_site_disorder_group
S1 S 0.22422(6) 0.71825(5) 0.38982(2) 0.01865(9) Uani 1 1 d . . . . .
O1 O 0.88045(18) 0.55575(17) 0.48490(4) 0.0200(2) Uani 1 1 d . . . . .
N1 N 0.1502(2) 0.44967(19) 0.32720(5) 0.0171(3) Uani 1 1 d D . . . .
H1N H 0.198(3) 0.352(2) 0.3151(7) 0.020 Uiso 1 1 d D U . . .
N2 N 0.4180(2) 0.41896(18) 0.37626(5) 0.0157(3) Uani 1 1 d D . . . .
H2N H 0.499(3) 0.458(3) 0.3979(7) 0.019 Uiso 1 1 d D U . . .
N3 N 0.4614(2) 0.26273(19) 0.35347(5) 0.0212(3) Uani 1 1 d D . . . .
N4 N 0.7558(2) 0.37305(17) 0.42619(5) 0.0159(2) Uani 1 1 d . . . . .
C1 C 0.2586(2) 0.52078(19) 0.36254(5) 0.0143(3) Uani 1 1 d D . . . .
C2 C -0.0256(2) 0.5135(2) 0.30449(6) 0.0153(3) Uani 1 1 d D . . . .
C3 C -0.1692(2) 0.6217(2) 0.32640(6) 0.0169(3) Uani 1 1 d . . . . .
H3 H -0.149857 0.660775 0.357820 0.020 Uiso 1 1 calc R U . . .
C4 C -0.3411(2) 0.6717(2) 0.30174(6) 0.0184(3) Uani 1 1 d . . . . .
H4 H -0.438544 0.746065 0.316544 0.022 Uiso 1 1 calc R U . . .
C5 C -0.3729(2) 0.6150(2) 0.25582(6) 0.0198(3) Uani 1 1 d . . . . .
H5 H -0.490903 0.650130 0.239382 0.024 Uiso 1 1 calc R U . . .
C6 C -0.2299(3) 0.5062(2) 0.23425(6) 0.0206(3) Uani 1 1 d . . . . .
H6 H -0.250406 0.466486 0.202922 0.025 Uiso 1 1 calc R U . . .
C7 C -0.0571(3) 0.4553(2) 0.25833(6) 0.0179(3) Uani 1 1 d . . . . .
H7 H 0.040013 0.380902 0.243419 0.022 Uiso 1 1 calc R U . . .
C8 C 0.6245(3) 0.1788(2) 0.36456(7) 0.0233(4) Uani 1 1 d . . . . .
H8 H 0.647724 0.070938 0.347533 0.028 Uiso 1 1 calc R U . . .
C9 C 0.7798(2) 0.2232(2) 0.39920(6) 0.0183(3) Uani 1 1 d . . . . .
C10 C 0.9469(3) 0.1122(2) 0.40279(6) 0.0229(3) Uani 1 1 d . . . . .
H10 H 0.959560 0.008671 0.383473 0.027 Uiso 1 1 calc R U . . .
C11 C 1.0963(3) 0.1560(3) 0.43546(7) 0.0232(3) Uani 1 1 d . . . . .
H11 H 1.212451 0.082407 0.438581 0.028 Uiso 1 1 calc R U . . .
C12 C 1.0734(3) 0.3067(2) 0.46308(6) 0.0205(3) Uani 1 1 d . . . . .
H12 H 1.172457 0.339148 0.485584 0.025 Uiso 1 1 calc R U . . .
C13 C 0.8991(2) 0.4110(2) 0.45694(5) 0.0164(3) Uani 1 1 d . . . . .
C14 C 0.7112(3) 0.6720(2) 0.47682(6) 0.0230(3) Uani 1 1 d . . . . .
H14A H 0.721477 0.724982 0.445414 0.035 Uiso 1 1 calc R U . . .
H14B H 0.710287 0.768039 0.500387 0.035 Uiso 1 1 calc R U . . .
H14C H 0.586344 0.602372 0.479156 0.035 Uiso 1 1 calc R U . . .

loop_
_atom_site_aniso_label
_atom_site_aniso_U_11
_atom_site_aniso_U_22
_atom_site_aniso_U_33
_atom_site_aniso_U_23
_atom_site_aniso_U_13
_atom_site_aniso_U_12
S1 0.01967(17) 0.01582(16) 0.02046(17) -0.00511(14) -0.00158(15) 0.00511(14)
O1 0.0179(5) 0.0240(6) 0.0181(5) -0.0028(5) -0.0027(4) 0.0015(5)
N1 0.0177(6) 0.0155(6) 0.0180(6) -0.0028(5) -0.0044(5) 0.0053(5)
N2 0.0166(6) 0.0130(6) 0.0173(6) -0.0028(5) -0.0032(5) 0.0039(5)
N3 0.0243(7) 0.0151(6) 0.0243(7) -0.0056(5) -0.0060(5) 0.0060(5)
N4 0.0166(6) 0.0154(6) 0.0156(6) 0.0010(4) -0.0010(5) 0.0025(5)
C1 0.0150(6) 0.0140(6) 0.0138(6) 0.0012(5) 0.0010(5) 0.0018(5)
C2 0.0152(6) 0.0145(6) 0.0162(7) 0.0025(5) -0.0023(5) 0.0005(5)
C3 0.0156(7) 0.0193(7) 0.0157(7) 0.0018(6) 0.0015(5) 0.0008(6)
C4 0.0142(6) 0.0203(7) 0.0208(7) 0.0039(6) 0.0019(6) 0.0022(6)
C5 0.0148(7) 0.0221(7) 0.0224(8) 0.0052(6) -0.0034(6) -0.0008(6)
C6 0.0211(7) 0.0219(7) 0.0188(7) -0.0003(6) -0.0049(6) -0.0012(6)
C7 0.0184(7) 0.0172(7) 0.0182(7) -0.0025(6) -0.0017(6) 0.0018(6)
C8 0.0272(9) 0.0163(7) 0.0264(8) -0.0077(6) -0.0080(7) 0.0080(6)
C9 0.0195(7) 0.0154(6) 0.0200(7) 0.0007(5) -0.0033(6) 0.0044(6)
C10 0.0251(8) 0.0173(7) 0.0263(8) -0.0009(6) -0.0031(7) 0.0089(7)
C11 0.0182(7) 0.0220(8) 0.0293(9) 0.0060(7) -0.0020(7) 0.0079(6)
C12 0.0160(7) 0.0239(8) 0.0217(7) 0.0054(6) -0.0035(6) 0.0013(6)
C13 0.0166(7) 0.0180(7) 0.0146(6) 0.0037(5) 0.0015(5) -0.0001(6)
C14 0.0237(8) 0.0229(8) 0.0225(8) -0.0063(6) -0.0024(7) 0.0055(7)

loop_
_atom_type_symbol
_atom_type_description
_atom_type_scat_dispersion_real
_atom_type_scat_dispersion_imag
_atom_type_scat_source
C C 0.0033 0.0016 'International Tables Vol C Tables 4.2.6.8 and 6.1.1.4'
H H 0.0000 0.0000 'International Tables Vol C Tables 4.2.6.8 and 6.1.1.4'
N N 0.0061 0.0033 'International Tables Vol C Tables 4.2.6.8 and 6.1.1.4'
O O 0.0106 0.0060 'International Tables Vol C Tables 4.2.6.8 and 6.1.1.4'
S S 0.1246 0.1234 'International Tables Vol C Tables 4.2.6.8 and 6.1.1.4'

loop_
_geom_angle_atom_site_label_1
_geom_angle_atom_site_label_2
_geom_angle_atom_site_label_3
_geom_angle
_geom_angle_site_symmetry_1
_geom_angle_site_symmetry_3
_geom_angle_publ_flag
C13 O1 C14 117.32(13) . . ?
C1 N1 C2 130.60(14) . . ?
C1 N1 H1N 115.7(14) . . ?
C2 N1 H1N 113.6(14) . . ?
C1 N2 N3 120.18(14) . . ?
C1 N2 H2N 120.3(14) . . ?
N3 N2 H2N 119.3(14) . . ?
C8 N3 N2 118.26(15) . . ?
C13 N4 C9 117.57(14) . . ?
N1 C1 N2 114.40(14) . . ?
N1 C1 S1 128.17(13) . . ?
N2 C1 S1 117.41(12) . . ?
C3 C2 C7 119.74(15) . . ?
C3 C2 N1 123.54(15) . . ?
C7 C2 N1 116.65(14) . . ?
C4 C3 C2 119.31(16) . . ?
C4 C3 H3 120.3 . . ?
C2 C3 H3 120.3 . . ?
C5 C4 C3 121.23(16) . . ?
C5 C4 H4 119.4 . . ?
C3 C4 H4 119.4 . . ?
C4 C5 C6 119.24(16) . . ?
C4 C5 H5 120.4 . . ?
C6 C5 H5 120.4 . . ?
C7 C6 C5 120.29(16) . . ?
C7 C6 H6 119.9 . . ?
C5 C6 H6 119.9 . . ?
C6 C7 C2 120.19(15) . . ?
C6 C7 H7 119.9 . . ?
C2 C7 H7 119.9 . . ?
N3 C8 C9 130.36(16) . . ?
N3 C8 H8 114.8 . . ?
C9 C8 H8 114.8 . . ?
N4 C9 C10 122.60(16) . . ?
N4 C9 C8 118.78(15) . . ?
C10 C9 C8 118.61(16) . . ?
C9 C10 C11 118.57(17) . . ?
C9 C10 H10 120.7 . . ?
C11 C10 H10 120.7 . . ?
C12 C11 C10 119.38(16) . . ?
C12 C11 H11 120.3 . . ?
C10 C11 H11 120.3 . . ?
C11 C12 C13 117.97(16) . . ?
C11 C12 H12 121.0 . . ?
C13 C12 H12 121.0 . . ?
N4 C13 O1 119.73(15) . . ?
N4 C13 C12 123.90(16) . . ?
O1 C13 C12 116.37(15) . . ?
O1 C14 H14A 109.5 . . ?
O1 C14 H14B 109.5 . . ?
H14A C14 H14B 109.5 . . ?
O1 C14 H14C 109.5 . . ?
H14A C14 H14C 109.5 . . ?
H14B C14 H14C 109.5 . . ?

loop_
_geom_bond_atom_site_label_1
_geom_bond_atom_site_label_2
_geom_bond_distance
_geom_bond_site_symmetry_2
_geom_bond_publ_flag
S1 C1 1.6769(19) . ?
O1 C13 1.345(2) . ?
O1 C14 1.437(2) . ?
N1 C1 1.346(2) . ?
N1 C2 1.417(2) . ?
N1 H1N 0.863(17) . ?
N2 C1 1.359(2) . ?
N2 N3 1.362(2) . ?
N2 H2N 0.868(16) . ?
N3 C8 1.290(2) . ?
N4 C13 1.324(2) . ?
N4 C9 1.363(2) . ?
C2 C3 1.395(2) . ?
C2 C7 1.400(3) . ?
C3 C4 1.391(2) . ?
C3 H3 0.9500 . ?
C4 C5 1.391(3) . ?
C4 H4 0.9500 . ?
C5 C6 1.391(3) . ?
C5 H5 0.9500 . ?
C6 C7 1.390(3) . ?
C6 H6 0.9500 . ?
C7 H7 0.9500 . ?
C8 C9 1.465(3) . ?
C8 H8 0.9500 . ?
C9 C10 1.387(2) . ?
C10 C11 1.399(3) . ?
C10 H10 0.9500 . ?
C11 C12 1.378(3) . ?
C11 H11 0.9500 . ?
C12 C13 1.404(2) . ?
C12 H12 0.9500 . ?
C14 H14A 0.9800 . ?
C14 H14B 0.9800 . ?
C14 H14C 0.9800 . ?

loop_
_geom_torsion_atom_site_label_1
_geom_torsion_atom_site_label_2
_geom_torsion_atom_site_label_3
_geom_torsion_atom_site_label_4
_geom_torsion
_geom_torsion_site_symmetry_1
_geom_torsion_site_symmetry_2
_geom_torsion_site_symmetry_3
_geom_torsion_site_symmetry_4
_geom_torsion_publ_flag
C1 N2 N3 C8 173.50(16) . . . . ?
C2 N1 C1 N2 178.58(15) . . . . ?
C2 N1 C1 S1 -3.3(3) . . . . ?
N3 N2 C1 N1 2.5(2) . . . . ?
N3 N2 C1 S1 -175.84(12) . . . . ?
C1 N1 C2 C3 -28.7(3) . . . . ?
C1 N1 C2 C7 154.40(17) . . . . ?
C7 C2 C3 C4 -0.7(2) . . . . ?
N1 C2 C3 C4 -177.44(15) . . . . ?
C2 C3 C4 C5 0.4(2) . . . . ?
C3 C4 C5 C6 0.0(3) . . . . ?
C4 C5 C6 C7 -0.2(3) . . . . ?
C5 C6 C7 C2 -0.1(3) . . . . ?
C3 C2 C7 C6 0.5(2) . . . . ?
N1 C2 C7 C6 177.49(15) . . . . ?
N2 N3 C8 C9 0.2(3) . . . . ?
C13 N4 C9 C10 -0.3(2) . . . . ?
C13 N4 C9 C8 -179.44(15) . . . . ?
N3 C8 C9 N4 1.9(3) . . . . ?
N3 C8 C9 C10 -177.3(2) . . . . ?
N4 C9 C10 C11 0.1(3) . . . . ?
C8 C9 C10 C11 179.20(17) . . . . ?
C9 C10 C11 C12 0.2(3) . . . . ?
C10 C11 C12 C13 -0.2(3) . . . . ?
C9 N4 C13 O1 -178.90(14) . . . . ?
C9 N4 C13 C12 0.3(2) . . . . ?
C14 O1 C13 N4 -5.4(2) . . . . ?
C14 O1 C13 C12 175.36(15) . . . . ?
C11 C12 C13 N4 -0.1(2) . . . . ?
C11 C12 C13 O1 179.16(15) . . . . ?
